data_1543448
loop_
_publ_author_name
'Zhan, Guanqun'
'Zhou, Junfei'
'Liu, Rong'
'Liu, Tingting'
'Guo, Guoli'
'Wang, Jianping'
'Xiang, Ming'
'Xue, Yongbo'
'Luo, Zengwei'
'Zhang, Yonghui'
'Yao, Guangmin'

_publ_section_title
;
 Galanthamine, Plicamine, and Secoplicamine Alkaloids from Zephyranthes
 candida and Their Anti-acetylcholinesterase and Anti-inflammatory
 Activities.
;
_journal_issue 4
_journal_name_full 'Journal of natural products'
_journal_page_first 760
_journal_page_last 766
_journal_paper_doi 10.1021/acs.jnatprod.5b00681
_journal_volume 79
_journal_year 2016
_chemical_absolute_configuration ad
_chemical_formula_moiety 'C16 H21 N O4, 0.5(H2 O)'
_chemical_formula_sum 'C16 H22 N O4.5'
_chemical_formula_weight 300.34
_chemical_name_systematic
;
 ?
;
_space_group_IT_number 19
_symmetry_cell_setting orthorhombic
_symmetry_space_group_name_Hall 'P 2ac 2ab'
_symmetry_space_group_name_H-M 'P 21 21 21'
_atom_sites_solution_hydrogens geom
_atom_sites_solution_primary direct
_atom_sites_solution_secondary difmap
_audit_creation_method SHELXL-97
_cell_angle_alpha 90.00
_cell_angle_beta 90.00
_cell_angle_gamma 90.00
_cell_formula_units_Z 8
_cell_length_a 8.03720(10)
_cell_length_b 15.6818(2)
_cell_length_c 22.5648(3)
_cell_measurement_reflns_used 4911
_cell_measurement_temperature 298(2)
_cell_measurement_theta_max 66.62
_cell_measurement_theta_min 3.33
_cell_volume 2844.02(6)
_computing_cell_refinement 'Bruker SAINT'
_computing_data_collection 'Bruker APEX2'
_computing_data_reduction 'Bruker SAINT'
_computing_molecular_graphics 'Bruker SHELXTL'
_computing_publication_material 'Bruker SHELXTL'
_computing_structure_refinement 'SHELXL-97 (Sheldrick, 1997)'
_computing_structure_solution 'SHELXS-97 (Sheldrick, 1990)'
_diffrn_ambient_temperature 298(2)
_diffrn_measured_fraction_theta_full 0.966
_diffrn_measured_fraction_theta_max 0.966
_diffrn_measurement_device_type 'Bruker APEX-II CCD'
_diffrn_measurement_method '\f and \w scans'
_diffrn_radiation_monochromator graphite
_diffrn_radiation_source 'fine-focus sealed tube'
_diffrn_radiation_type CuK\a
_diffrn_radiation_wavelength 1.54178
_diffrn_reflns_av_R_equivalents 0.0413
_diffrn_reflns_av_sigmaI/netI 0.0396
_diffrn_reflns_limit_h_max 8
_diffrn_reflns_limit_h_min -9
_diffrn_reflns_limit_k_max 17
_diffrn_reflns_limit_k_min -18
_diffrn_reflns_limit_l_max 26
_diffrn_reflns_limit_l_min -27
_diffrn_reflns_number 14530
_diffrn_reflns_theta_full 67.48
_diffrn_reflns_theta_max 67.48
_diffrn_reflns_theta_min 1.96
_exptl_absorpt_coefficient_mu 0.842
_exptl_absorpt_correction_T_max 0.9916
_exptl_absorpt_correction_T_min 0.9057
_exptl_absorpt_correction_type multi-scan
_exptl_absorpt_process_details 'SADABS, Sheldrick,2008'
_exptl_crystal_colour colorless
_exptl_crystal_density_diffrn 1.403
_exptl_crystal_density_method 'not measured'
_exptl_crystal_description block
_exptl_crystal_F_000 1288
_exptl_crystal_size_max 0.12
_exptl_crystal_size_mid 0.10
_exptl_crystal_size_min 0.01
_refine_diff_density_max 0.552
_refine_diff_density_min -0.695
_refine_diff_density_rms 0.151
_refine_ls_abs_structure_details
;
Flack H D (1983), Acta Cryst. A39, 876-881;
Flack  parameter = 0.0(2), 2091 Friedel pairs.
Hooft <i>et al.</i> (2010) and Spek (2009);
Hooft parameter = 0.06(4),  2092 Bijvoet pairs.
;
_refine_ls_extinction_method none
_refine_ls_goodness_of_fit_ref 1.163
_refine_ls_hydrogen_treatment constr
_refine_ls_matrix_type full
_refine_ls_number_parameters 395
_refine_ls_number_reflns 4917
_refine_ls_number_restraints 0
_refine_ls_restrained_S_all 1.163
_refine_ls_R_factor_all 0.0595
_refine_ls_R_factor_gt 0.0440
_refine_ls_shift/su_max 0.006
_refine_ls_shift/su_mean 0.000
_refine_ls_structure_factor_coef Fsqd
_refine_ls_weighting_details 'calc w=1/[\s^2^(Fo^2^)+(0.1654P)^2^+0.0657P] where P=(Fo^2^+2Fc^2^)/3'
_refine_ls_weighting_scheme calc
_refine_ls_wR_factor_gt 0.1382
_refine_ls_wR_factor_ref 0.1976
_reflns_number_gt 4681
_reflns_number_total 4917
_reflns_threshold_expression >2sigma(I)
_cod_data_source_file np5b00681_si_003.cif
_cod_data_source_block cu_131223d_0m
_cod_depositor_comments
;

2019-02-25
Z value and formula fixed to values more according to usual
chemical conventions.                 miguel
;
_cod_original_formula_sum 'C32 H44 N2 O9'
_cod_original_formula_weight 600.69
_cod_original_formula_moiety 'C32 H44 N2 O9'
_cod_original_formula_units_Z 4
_cod_database_code 1543448

loop_
_symmetry_equiv_pos_as_xyz
'x, y, z'
'-x+1/2, -y, z+1/2'
'-x, y+1/2, -z+1/2'
'x+1/2, -y+1/2, -z'

loop_
_atom_site_label
_atom_site_type_symbol
_atom_site_fract_x
_atom_site_fract_y
_atom_site_fract_z
_atom_site_U_iso_or_equiv
_atom_site_adp_type
_atom_site_occupancy
_atom_site_symmetry_multiplicity
_atom_site_calc_flag
_atom_site_refinement_flags
C1 C 0.8681(4) 0.51319(18) 0.76862(11) 0.0227(6) Uani 1 1 d .
H1 H 0.7868 0.4781 0.7473 0.027 Uiso 1 1 calc R
C2 C 0.9002(4) 0.47381(19) 0.82869(12) 0.0275(6) Uani 1 1 d .
H2A H 0.9431 0.4166 0.8232 0.033 Uiso 1 1 calc R
H2B H 0.7956 0.4693 0.8499 0.033 Uiso 1 1 calc R
C3 C 1.0232(4) 0.5246(2) 0.86641(11) 0.0294(7) Uani 1 1 d .
H3 H 0.9899 0.5196 0.9081 0.035 Uiso 1 1 calc R
C4 C 1.0264(4) 0.6190(2) 0.84991(13) 0.0313(7) Uani 1 1 d .
H4A H 1.0601 0.6520 0.8842 0.038 Uiso 1 1 calc R
H4B H 1.1086 0.6280 0.8191 0.038 Uiso 1 1 calc R
C6 C 0.7396(4) 0.78141(19) 0.70122(13) 0.0273(6) Uani 1 1 d .
H6A H 0.7412 0.8276 0.6726 0.033 Uiso 1 1 calc R
H6B H 0.7627 0.8057 0.7399 0.033 Uiso 1 1 calc R
C7 C 0.9850(4) 0.73680(16) 0.64020(12) 0.0218(6) Uani 1 1 d .
H7 H 0.9699 0.7856 0.6174 0.026 Uiso 1 1 calc R
C8 C 1.1183(4) 0.68239(18) 0.62769(12) 0.0212(5) Uani 1 1 d .
H8 H 1.1920 0.6968 0.5975 0.025 Uiso 1 1 calc R
C9 C 1.1436(4) 0.60747(16) 0.65914(11) 0.0194(5) Uani 1 1 d .
C10 C 1.0239(3) 0.58681(17) 0.70231(10) 0.0185(5) Uani 1 1 d .
C11 C 0.6173(4) 0.6064(2) 0.76116(12) 0.0311(7) Uani 1 1 d .
H11 H 0.5907 0.5741 0.7252 0.037 Uiso 1 1 calc R
C12 C 0.5331(4) 0.6940(2) 0.75783(12) 0.0324(7) Uani 1 1 d .
H12A H 0.4138 0.6863 0.7614 0.039 Uiso 1 1 calc R
H12B H 0.5697 0.7280 0.7913 0.039 Uiso 1 1 calc R
C13 C 0.4397(5) 0.8102(2) 0.69573(13) 0.0352(8) Uani 1 1 d .
H13A H 0.3313 0.7860 0.7018 0.053 Uiso 1 1 calc R
H13B H 0.4459 0.8343 0.6567 0.053 Uiso 1 1 calc R
H13C H 0.4590 0.8540 0.7247 0.053 Uiso 1 1 calc R
C1' C 0.2083(3) 0.91837(16) 0.88078(11) 0.0176(5) Uani 1 1 d .
H1' H 0.1166 0.9297 0.8532 0.021 Uiso 1 1 calc R
C2' C 0.2912(3) 0.83538(18) 0.86445(12) 0.0216(6) Uani 1 1 d .
H2'1 H 0.3269 0.8381 0.8234 0.026 Uiso 1 1 calc R
H2'2 H 0.2109 0.7895 0.8679 0.026 Uiso 1 1 calc R
C3' C 0.4416(3) 0.81532(18) 0.90361(13) 0.0223(5) Uani 1 1 d .
H3' H 0.4536 0.7532 0.9053 0.027 Uiso 1 1 calc R
C4' C 0.4166(3) 0.84756(19) 0.96724(13) 0.0230(6) Uani 1 1 d .
H4'1 H 0.4724 0.8092 0.9945 0.028 Uiso 1 1 calc R
H4'2 H 0.4672 0.9034 0.9712 0.028 Uiso 1 1 calc R
C6' C 0.0270(4) 1.02672(19) 1.05868(11) 0.0245(6) Uani 1 1 d .
H6'1 H 0.0809 0.9803 1.0796 0.029 Uiso 1 1 calc R
H6'2 H 0.0076 1.0719 1.0872 0.029 Uiso 1 1 calc R
C7' C 0.2185(4) 1.1397(2) 1.01719(12) 0.0272(6) Uani 1 1 d .
H7' H 0.1881 1.1744 1.0488 0.033 Uiso 1 1 calc R
C8' C 0.3354(4) 1.17049(18) 0.97613(13) 0.0250(6) Uani 1 1 d .
H8' H 0.3827 1.2240 0.9817 0.030 Uiso 1 1 calc R
C9' C 0.3816(3) 1.12136(19) 0.92683(12) 0.0204(5) Uani 1 1 d .
C10' C 0.3032(3) 1.04258(17) 0.92174(11) 0.0173(5) Uani 1 1 d .
C11' C -0.0473(3) 0.90829(16) 0.94568(11) 0.0171(5) Uani 1 1 d .
H11' H -0.0979 0.9517 0.9202 0.021 Uiso 1 1 calc R
C12' C -0.1289(3) 0.91301(17) 1.00740(11) 0.0200(5) Uani 1 1 d .
H12C H -0.2421 0.8921 1.0037 0.024 Uiso 1 1 calc R
H12D H -0.0702 0.8738 1.0332 0.024 Uiso 1 1 calc R
C13' C -0.2270(4) 1.06143(18) 1.00423(12) 0.0242(6) Uani 1 1 d .
H13D H -0.2441 1.1104 1.0290 0.036 Uiso 1 1 calc R
H13E H -0.3327 1.0390 0.9920 0.036 Uiso 1 1 calc R
H13F H -0.1639 1.0776 0.9699 0.036 Uiso 1 1 calc R
C4A C 0.8581(4) 0.65116(19) 0.82832(12) 0.0291(7) Uani 1 1 d .
H4A1 H 0.8641 0.7122 0.8217 0.035 Uiso 1 1 calc R
H4A2 H 0.7748 0.6407 0.8586 0.035 Uiso 1 1 calc R
C6A C 0.8748(4) 0.71923(18) 0.68595(12) 0.0226(6) Uani 1 1 d .
C10A C 0.8973(3) 0.64329(18) 0.71699(11) 0.0197(5) Uani 1 1 d .
C4A' C 0.2326(3) 0.85335(17) 0.98381(12) 0.0199(5) Uani 1 1 d .
H4A3 H 0.2226 0.8678 1.0255 0.024 Uiso 1 1 calc R
H4A4 H 0.1804 0.7983 0.9778 0.024 Uiso 1 1 calc R
C6A' C 0.1469(4) 1.05984(19) 1.01229(11) 0.0219(6) Uani 1 1 d .
C10B C 0.8056(4) 0.60630(19) 0.77012(11) 0.0241(6) Uani 1 1 d .
C10C C 0.1921(3) 1.01002(17) 0.96310(10) 0.0179(5) Uani 1 1 d .
C10D C 0.1416(3) 0.92142(17) 0.94609(10) 0.0165(5) Uani 1 1 d .
N1 N 0.5682(3) 0.74237(17) 0.70204(10) 0.0257(6) Uani 1 1 d .
N1' N -0.1357(3) 0.99617(15) 1.03742(9) 0.0205(5) Uani 1 1 d .
O1 O 1.2733(3) 0.55357(12) 0.64990(8) 0.0220(4) Uani 1 1 d .
H1A H 1.3574 0.5806 0.6416 0.033 Uiso 1 1 d R
O2 O 1.0251(2) 0.51416(12) 0.73503(8) 0.0207(4) Uani 1 1 d .
O3 O 1.1831(3) 0.48620(17) 0.85952(9) 0.0391(6) Uani 1 1 d .
H3A H 1.2230 0.4764 0.8923 0.059 Uiso 1 1 calc R
O4 O 0.5456(3) 0.5644(2) 0.81080(10) 0.0421(7) Uani 1 1 d .
H4 H 0.4762 0.5298 0.7993 0.063 Uiso 1 1 calc R
O5 O 0.3539(4) 0.46322(19) 0.75399(15) 0.0522(7) Uani 1 1 d .
H5A H 0.2513 0.4778 0.7688 0.078 Uiso 1 1 d R
H5B H 0.3378 0.4940 0.7199 0.078 Uiso 1 1 d R
O1' O 0.4961(2) 1.14842(13) 0.88749(9) 0.0243(4) Uani 1 1 d .
H1'1 H 0.4588 1.1760 0.8586 0.036 Uiso 1 1 d R
O2' O 0.3334(2) 0.98605(12) 0.87568(8) 0.0190(4) Uani 1 1 d .
O3' O 0.5931(3) 0.84997(15) 0.87824(10) 0.0276(5) Uani 1 1 d .
H3'1 H 0.5797 0.9007 0.8708 0.041 Uiso 1 1 calc R
O4' O -0.0806(2) 0.82636(13) 0.92119(9) 0.0232(4) Uani 1 1 d .
H4' H -0.1733 0.8263 0.9060 0.035 Uiso 1 1 calc R

loop_
_atom_site_aniso_label
_atom_site_aniso_U_11
_atom_site_aniso_U_22
_atom_site_aniso_U_33
_atom_site_aniso_U_23
_atom_site_aniso_U_13
_atom_site_aniso_U_12
C1 0.0261(14) 0.0268(13) 0.0153(11) 0.0031(10) 0.0027(10) 0.0031(11)
C2 0.0396(17) 0.0228(13) 0.0201(12) 0.0064(11) 0.0044(11) 0.0089(12)
C3 0.0419(18) 0.0345(16) 0.0118(11) -0.0003(10) -0.0010(11) 0.0186(13)
C4 0.0425(19) 0.0327(16) 0.0187(12) -0.0067(11) -0.0049(12) 0.0100(13)
C6 0.0349(18) 0.0260(14) 0.0211(12) 0.0031(11) 0.0007(11) 0.0114(12)
C7 0.0282(14) 0.0163(12) 0.0209(12) 0.0026(9) -0.0034(11) 0.0019(10)
C8 0.0201(13) 0.0213(13) 0.0221(12) -0.0022(10) 0.0009(10) -0.0023(10)
C9 0.0219(13) 0.0182(12) 0.0181(12) -0.0027(9) -0.0018(9) 0.0006(10)
C10 0.0237(14) 0.0175(11) 0.0143(10) -0.0026(9) -0.0045(9) -0.0010(10)
C11 0.0341(17) 0.0440(18) 0.0152(12) 0.0103(12) 0.0075(11) 0.0085(13)
C12 0.0335(17) 0.0476(19) 0.0160(12) 0.0092(12) 0.0068(11) 0.0178(14)
C13 0.0402(18) 0.0436(18) 0.0218(13) 0.0082(13) 0.0033(12) 0.0250(15)
C1' 0.0138(12) 0.0224(12) 0.0168(11) 0.0010(9) -0.0019(9) -0.0035(9)
C2' 0.0185(13) 0.0221(13) 0.0242(13) -0.0004(10) -0.0010(10) -0.0025(10)
C3' 0.0145(12) 0.0219(12) 0.0306(13) 0.0062(11) -0.0006(11) 0.0012(10)
C4' 0.0152(14) 0.0265(13) 0.0273(13) 0.0050(11) -0.0038(10) 0.0013(10)
C6' 0.0253(15) 0.0328(14) 0.0155(11) -0.0027(10) 0.0000(10) -0.0096(12)
C7' 0.0271(14) 0.0327(15) 0.0217(12) -0.0075(11) 0.0038(11) -0.0069(13)
C8' 0.0230(14) 0.0231(13) 0.0291(14) -0.0007(11) 0.0002(11) -0.0088(10)
C9' 0.0140(13) 0.0253(13) 0.0219(12) 0.0005(10) 0.0037(9) -0.0026(10)
C10' 0.0131(12) 0.0205(12) 0.0183(11) 0.0005(9) 0.0018(9) 0.0003(9)
C11' 0.0147(13) 0.0182(12) 0.0184(11) 0.0032(9) -0.0025(9) -0.0011(9)
C12' 0.0152(12) 0.0231(13) 0.0217(12) 0.0038(10) 0.0010(10) -0.0044(10)
C13' 0.0261(15) 0.0246(13) 0.0219(12) -0.0003(10) 0.0057(10) 0.0015(11)
C4A 0.0429(18) 0.0284(14) 0.0160(12) -0.0005(11) -0.0004(11) 0.0155(13)
C6A 0.0251(15) 0.0254(13) 0.0173(11) -0.0023(10) -0.0012(10) 0.0046(11)
C10A 0.0221(13) 0.0218(13) 0.0152(11) 0.0006(10) -0.0011(10) 0.0043(11)
C4A' 0.0152(13) 0.0226(13) 0.0219(12) 0.0046(10) -0.0011(10) 0.0004(10)
C6A' 0.0187(13) 0.0297(14) 0.0173(12) -0.0010(10) -0.0006(10) -0.0063(10)
C10B 0.0309(15) 0.0295(14) 0.0120(11) 0.0034(10) 0.0014(10) 0.0085(12)
C10C 0.0144(13) 0.0237(13) 0.0157(10) 0.0042(9) -0.0021(9) -0.0011(9)
C10D 0.0130(13) 0.0222(12) 0.0144(11) 0.0022(9) -0.0003(9) -0.0025(10)
N1 0.0286(13) 0.0322(13) 0.0163(11) 0.0046(9) 0.0025(9) 0.0146(11)
N1' 0.0187(12) 0.0249(11) 0.0181(9) 0.0022(9) 0.0013(8) -0.0046(9)
O1 0.0201(10) 0.0229(9) 0.0230(9) 0.0017(7) 0.0019(7) 0.0019(8)
O2 0.0248(10) 0.0210(9) 0.0163(8) 0.0013(7) 0.0014(7) 0.0018(8)
O3 0.0464(15) 0.0501(14) 0.0208(9) -0.0043(9) -0.0117(9) 0.0247(12)
O4 0.0302(13) 0.0697(18) 0.0265(10) 0.0263(11) 0.0106(8) 0.0111(11)
O5 0.0409(15) 0.0488(15) 0.0670(18) 0.0123(14) 0.0002(13) 0.0030(13)
O1' 0.0184(10) 0.0233(9) 0.0311(10) 0.0048(8) 0.0063(8) -0.0040(8)
O2' 0.0187(9) 0.0168(8) 0.0214(8) 0.0002(7) 0.0033(7) -0.0021(7)
O3' 0.0154(10) 0.0345(11) 0.0330(11) 0.0057(9) 0.0025(8) -0.0006(8)
O4' 0.0144(9) 0.0236(10) 0.0314(10) -0.0051(8) -0.0026(8) -0.0041(7)

loop_
_atom_type_symbol
_atom_type_description
_atom_type_scat_dispersion_real
_atom_type_scat_dispersion_imag
_atom_type_scat_source
C C 0.0181 0.0091 'International Tables Vol C Tables 4.2.6.8 and 6.1.1.4'
H H 0.0000 0.0000 'International Tables Vol C Tables 4.2.6.8 and 6.1.1.4'
N N 0.0311 0.0180 'International Tables Vol C Tables 4.2.6.8 and 6.1.1.4'
O O 0.0492 0.0322 'International Tables Vol C Tables 4.2.6.8 and 6.1.1.4'

loop_
_geom_angle_atom_site_label_1
_geom_angle_atom_site_label_2
_geom_angle_atom_site_label_3
_geom_angle
O2 C1 C2 108.6(2)
O2 C1 C10B 106.3(2)
C2 C1 C10B 115.0(2)
O2 C1 H1 108.9
C2 C1 H1 108.9
C10B C1 H1 108.9
C1 C2 C3 113.4(3)
C1 C2 H2A 108.9
C3 C2 H2A 108.9
C1 C2 H2B 108.9
C3 C2 H2B 108.9
H2A C2 H2B 107.7
O3 C3 C4 111.6(3)
O3 C3 C2 107.5(2)
C4 C3 C2 112.4(2)
O3 C3 H3 108.4
C4 C3 H3 108.4
C2 C3 H3 108.4
C4A C4 C3 112.6(3)
C4A C4 H4A 109.1
C3 C4 H4A 109.1
C4A C4 H4B 109.1
C3 C4 H4B 109.1
H4A C4 H4B 107.8
C6A C6 N1 113.6(2)
C6A C6 H6A 108.8
N1 C6 H6A 108.8
C6A C6 H6B 108.8
N1 C6 H6B 108.8
H6A C6 H6B 107.7
C6A C7 C8 121.2(2)
C6A C7 H7 119.4
C8 C7 H7 119.4
C9 C8 C7 121.7(3)
C9 C8 H8 119.2
C7 C8 H8 119.2
O1 C9 C8 124.1(2)
O1 C9 C10 119.2(2)
C8 C9 C10 116.7(2)
O2 C10 C10A 114.2(2)
O2 C10 C9 124.4(2)
C10A C10 C9 121.3(2)
O4 C11 C10B 107.3(2)
O4 C11 C12 106.0(3)
C10B C11 C12 116.4(3)
O4 C11 H11 109.0
C10B C11 H11 109.0
C12 C11 H11 109.0
N1 C12 C11 114.4(2)
N1 C12 H12A 108.7
C11 C12 H12A 108.7
N1 C12 H12B 108.7
C11 C12 H12B 108.7
H12A C12 H12B 107.6
N1 C13 H13A 109.5
N1 C13 H13B 109.5
H13A C13 H13B 109.5
N1 C13 H13C 109.5
H13A C13 H13C 109.5
H13B C13 H13C 109.5
O2' C1' C2' 107.6(2)
O2' C1' C10D 106.60(19)
C2' C1' C10D 114.0(2)
O2' C1' H1' 109.5
C2' C1' H1' 109.5
C10D C1' H1' 109.5
C1' C2' C3' 112.7(2)
C1' C2' H2'1 109.1
C3' C2' H2'1 109.1
C1' C2' H2'2 109.1
C3' C2' H2'2 109.1
H2'1 C2' H2'2 107.8
O3' C3' C2' 111.0(2)
O3' C3' C4' 110.8(2)
C2' C3' C4' 111.7(2)
O3' C3' H3' 107.7
C2' C3' H3' 107.7
C4' C3' H3' 107.7
C4A' C4' C3' 112.0(2)
C4A' C4' H4'1 109.2
C3' C4' H4'1 109.2
C4A' C4' H4'2 109.2
C3' C4' H4'2 109.2
H4'1 C4' H4'2 107.9
N1' C6' C6A' 116.8(2)
N1' C6' H6'1 108.1
C6A' C6' H6'1 108.1
N1' C6' H6'2 108.1
C6A' C6' H6'2 108.1
H6'1 C6' H6'2 107.3
C6A' C7' C8' 122.5(3)
C6A' C7' H7' 118.8
C8' C7' H7' 118.8
C9' C8' C7' 120.7(3)
C9' C8' H8' 119.6
C7' C8' H8' 119.6
O1' C9' C10' 122.3(2)
O1' C9' C8' 122.0(3)
C10' C9' C8' 115.7(2)
O2' C10' C10C 112.4(2)
O2' C10' C9' 123.3(2)
C10C C10' C9' 124.2(2)
O4' C11' C10D 108.0(2)
O4' C11' C12' 108.3(2)
C10D C11' C12' 114.2(2)
O4' C11' H11' 108.7
C10D C11' H11' 108.7
C12' C11' H11' 108.7
N1' C12' C11' 118.3(2)
N1' C12' H12C 107.7
C11' C12' H12C 107.7
N1' C12' H12D 107.7
C11' C12' H12D 107.7
H12C C12' H12D 107.1
N1' C13' H13D 109.5
N1' C13' H13E 109.5
H13D C13' H13E 109.5
N1' C13' H13F 109.5
H13D C13' H13F 109.5
H13E C13' H13F 109.5
C4 C4A C10B 111.3(2)
C4 C4A H4A1 109.4
C10B C4A H4A1 109.4
C4 C4A H4A2 109.4
C10B C4A H4A2 109.4
H4A1 C4A H4A2 108.0
C7 C6A C10A 117.4(3)
C7 C6A C6 120.3(3)
C10A C6A C6 122.3(2)
C10 C10A C6A 121.3(2)
C10 C10A C10B 107.4(2)
C6A C10A C10B 131.2(2)
C4' C4A' C10D 111.3(2)
C4' C4A' H4A3 109.4
C10D C4A' H4A3 109.4
C4' C4A' H4A4 109.4
C10D C4A' H4A4 109.4
H4A3 C4A' H4A4 108.0
C7' C6A' C10C 117.3(3)
C7' C6A' C6' 121.3(2)
C10C C6A' C6' 121.3(3)
C10A C10B C11 112.0(2)
C10A C10B C1 100.7(2)
C11 C10B C1 108.7(3)
C10A C10B C4A 111.3(3)
C11 C10B C4A 112.5(3)
C1 C10B C4A 111.1(2)
C10' C10C C6A' 119.5(3)
C10' C10C C10D 110.0(2)
C6A' C10C C10D 130.4(3)
C10C C10D C11' 113.2(2)
C10C C10D C4A' 111.8(2)
C11' C10D C4A' 112.2(2)
C10C C10D C1' 100.2(2)
C11' C10D C1' 109.2(2)
C4A' C10D C1' 109.5(2)
C13 N1 C12 108.2(2)
C13 N1 C6 110.0(3)
C12 N1 C6 112.8(2)
C13' N1' C12' 113.7(2)
C13' N1' C6' 112.6(2)
C12' N1' C6' 113.9(2)
C9 O1 H1A 110.3
C10 O2 C1 106.4(2)
C3 O3 H3A 109.5
C11 O4 H4 109.5
H5A O5 H5B 92.6
C9' O1' H1'1 115.5
C10' O2' C1' 106.47(19)
C3' O3' H3'1 109.5
C11' O4' H4' 109.5

loop_
_geom_bond_atom_site_label_1
_geom_bond_atom_site_label_2
_geom_bond_distance
C1 O2 1.473(3)
C1 C2 1.512(4)
C1 C10B 1.544(4)
C1 H1 0.9800
C2 C3 1.529(5)
C2 H2A 0.9700
C2 H2B 0.9700
C3 O3 1.428(4)
C3 C4 1.527(4)
C3 H3 0.9800
C4 C4A 1.523(4)
C4 H4A 0.9700
C4 H4B 0.9700
C6 C6A 1.500(4)
C6 N1 1.508(4)
C6 H6A 0.9700
C6 H6B 0.9700
C7 C6A 1.388(4)
C7 C8 1.399(4)
C7 H7 0.9300
C8 C9 1.387(4)
C8 H8 0.9300
C9 O1 1.358(3)
C9 C10 1.407(4)
C10 O2 1.358(3)
C10 C10A 1.389(4)
C11 O4 1.421(3)
C11 C10B 1.527(5)
C11 C12 1.534(4)
C11 H11 0.9800
C12 N1 1.496(4)
C12 H12A 0.9700
C12 H12B 0.9700
C13 N1 1.489(4)
C13 H13A 0.9600
C13 H13B 0.9600
C13 H13C 0.9600
C1' O2' 1.467(3)
C1' C2' 1.508(4)
C1' C10D 1.569(3)
C1' H1' 0.9800
C2' C3' 1.530(4)
C2' H2'1 0.9700
C2' H2'2 0.9700
C3' O3' 1.451(3)
C3' C4' 1.536(4)
C3' H3' 0.9800
C4' C4A' 1.528(4)
C4' H4'1 0.9700
C4' H4'2 0.9700
C6' N1' 1.473(4)
C6' C6A' 1.514(4)
C6' H6'1 0.9700
C6' H6'2 0.9700
C7' C6A' 1.383(4)
C7' C8' 1.405(4)
C7' H7' 0.9300
C8' C9' 1.403(4)
C8' H8' 0.9300
C9' O1' 1.347(3)
C9' C10' 1.392(4)
C10' O2' 1.387(3)
C10' C10C 1.389(4)
C11' O4' 1.424(3)
C11' C10D 1.533(4)
C11' C12' 1.541(3)
C11' H11' 0.9800
C12' N1' 1.471(4)
C12' H12C 0.9700
C12' H12D 0.9700
C13' N1' 1.465(4)
C13' H13D 0.9600
C13' H13E 0.9600
C13' H13F 0.9600
C4A C10B 1.548(4)
C4A H4A1 0.9700
C4A H4A2 0.9700
C6A C10A 1.393(4)
C10A C10B 1.522(4)
C4A' C10D 1.549(3)
C4A' H4A3 0.9700
C4A' H4A4 0.9700
C6A' C10C 1.405(4)
C10C C10D 1.497(4)
O1 H1A 0.8201
O3 H3A 0.8200
O4 H4 0.8200
O5 H5A 0.9187
O5 H5B 0.9173
O1' H1'1 0.8371
O3' H3'1 0.8200
O4' H4' 0.8200

loop_
_geom_torsion_atom_site_label_1
_geom_torsion_atom_site_label_2
_geom_torsion_atom_site_label_3
_geom_torsion_atom_site_label_4
_geom_torsion
O2 C1 C2 C3 62.6(3)
C10B C1 C2 C3 -56.2(3)
C1 C2 C3 O3 -97.1(3)
C1 C2 C3 C4 26.0(3)
O3 C3 C4 C4A 152.6(2)
C2 C3 C4 C4A 31.8(3)
C6A C7 C8 C9 1.9(4)
C7 C8 C9 O1 -178.2(2)
C7 C8 C9 C10 3.0(4)
O1 C9 C10 O2 -2.2(4)
C8 C9 C10 O2 176.8(2)
O1 C9 C10 C10A 174.3(2)
C8 C9 C10 C10A -6.8(4)
O4 C11 C12 N1 -169.3(3)
C10B C11 C12 N1 71.6(4)
O2' C1' C2' C3' 58.1(3)
C10D C1' C2' C3' -59.8(3)
C1' C2' C3' O3' -90.4(3)
C1' C2' C3' C4' 33.8(3)
O3' C3' C4' C4A' 150.4(2)
C2' C3' C4' C4A' 26.1(3)
C6A' C7' C8' C9' 1.7(5)
C7' C8' C9' O1' -178.5(3)
C7' C8' C9' C10' 0.7(4)
O1' C9' C10' O2' -1.1(4)
C8' C9' C10' O2' 179.7(3)
O1' C9' C10' C10C 175.9(3)
C8' C9' C10' C10C -3.2(4)
O4' C11' C12' N1' -170.0(2)
C10D C11' C12' N1' 69.6(3)
C3 C4 C4A C10B -64.0(3)
C8 C7 C6A C10A -3.1(4)
C8 C7 C6A C6 175.9(3)
N1 C6 C6A C7 126.5(3)
N1 C6 C6A C10A -54.6(4)
O2 C10 C10A C6A -177.4(2)
C9 C10 C10A C6A 5.8(4)
O2 C10 C10A C10B 4.2(3)
C9 C10 C10A C10B -172.6(2)
C7 C6A C10A C10 -0.7(4)
C6 C6A C10A C10 -179.6(3)
C7 C6A C10A C10B 177.3(3)
C6 C6A C10A C10B -1.6(5)
C3' C4' C4A' C10D -65.3(3)
C8' C7' C6A' C10C -1.6(4)
C8' C7' C6A' C6' 177.2(3)
N1' C6' C6A' C7' 126.7(3)
N1' C6' C6A' C10C -54.5(4)
C10 C10A C10B C11 -131.2(3)
C6A C10A C10B C11 50.6(4)
C10 C10A C10B C1 -15.9(3)
C6A C10A C10B C1 165.9(3)
C10 C10A C10B C4A 101.9(3)
C6A C10A C10B C4A -76.3(4)
O4 C11 C10B C10A 175.3(3)
C12 C11 C10B C10A -66.3(3)
O4 C11 C10B C1 64.9(3)
C12 C11 C10B C1 -176.7(2)
O4 C11 C10B C4A -58.5(4)
C12 C11 C10B C4A 59.9(3)
O2 C1 C10B C10A 21.7(3)
C2 C1 C10B C10A 141.9(3)
O2 C1 C10B C11 139.5(2)
C2 C1 C10B C11 -100.3(3)
O2 C1 C10B C4A -96.2(3)
C2 C1 C10B C4A 23.9(4)
C4 C4A C10B C10A -77.8(3)
C4 C4A C10B C11 155.5(3)
C4 C4A C10B C1 33.5(4)
O2' C10' C10C C6A' -179.3(2)
C9' C10' C10C C6A' 3.3(4)
O2' C10' C10C C10D 1.6(3)
C9' C10' C10C C10D -175.7(2)
C7' C6A' C10C C10' -0.8(4)
C6' C6A' C10C C10' -179.6(2)
C7' C6A' C10C C10D 178.0(3)
C6' C6A' C10C C10D -0.8(4)
C10' C10C C10D C11' -129.3(2)
C6A' C10C C10D C11' 51.8(4)
C10' C10C C10D C4A' 102.7(2)
C6A' C10C C10D C4A' -76.2(4)
C10' C10C C10D C1' -13.2(3)
C6A' C10C C10D C1' 167.9(3)
O4' C11' C10D C10C 172.09(19)
C12' C11' C10D C10C -67.4(3)
O4' C11' C10D C4A' -60.2(3)
C12' C11' C10D C4A' 60.3(3)
O4' C11' C10D C1' 61.4(3)
C12' C11' C10D C1' -178.0(2)
C4' C4A' C10D C10C -71.2(3)
C4' C4A' C10D C11' 160.3(2)
C4' C4A' C10D C1' 38.9(3)
O2' C1' C10D C10C 19.8(2)
C2' C1' C10D C10C 138.3(2)
O2' C1' C10D C11' 138.9(2)
C2' C1' C10D C11' -102.5(3)
O2' C1' C10D C4A' -97.8(2)
C2' C1' C10D C4A' 20.8(3)
C11 C12 N1 C13 161.7(3)
C11 C12 N1 C6 -76.3(3)
C6A C6 N1 C13 -159.7(2)
C6A C6 N1 C12 79.4(3)
C11' C12' N1' C13' 59.7(3)
C11' C12' N1' C6' -71.1(3)
C6A' C6' N1' C13' -57.1(3)
C6A' C6' N1' C12' 74.3(3)
C10A C10 O2 C1 10.5(3)
C9 C10 O2 C1 -172.9(2)
C2 C1 O2 C10 -144.7(2)
C10B C1 O2 C10 -20.4(3)
C10C C10' O2' C1' 11.9(3)
C9' C10' O2' C1' -170.7(2)
C2' C1' O2' C10' -142.6(2)
C10D C1' O2' C10' -19.9(2)

_cod_duplicate_entry 1542563
